data_7105107
loop_
_publ_author_name
'Savarimuthu Philip Anthony'
'Sunil Varughese'
'Sylvia M. Draper'

_publ_section_title
;
 Switching and tuning organic solid-state luminescence via a
 supramolecular approach
;
_journal_name_full 'Chem. Commun.'
_journal_page_first 7500
_journal_page_last 7502
_journal_paper_doi 10.1039/b914027a
_journal_year 2009
_chemical_formula_moiety '2(C22 H16 N2 O2), C5 H5 N'
_chemical_formula_sum 'C49 H37 N5 O4'
_chemical_formula_weight 759.84
_chemical_name_systematic
;
?
;
_space_group_IT_number 14
_symmetry_cell_setting monoclinic
_symmetry_space_group_name_Hall '-P 2ybc'
_symmetry_space_group_name_H-M 'P 1 21/c 1'
_atom_sites_solution_hydrogens geom
_atom_sites_solution_primary direct
_atom_sites_solution_secondary difmap
_audit_creation_method SHELXL-97
_cell_angle_alpha 90.00
_cell_angle_beta 93.023(3)
_cell_angle_gamma 90.00
_cell_formula_units_Z 2
_cell_length_a 7.877(1)
_cell_length_b 9.424(1)
_cell_length_c 26.835(3)
_cell_measurement_reflns_used 2292
_cell_measurement_temperature 150(2)
_cell_measurement_theta_max 46.810
_cell_measurement_theta_min 4.582
_cell_volume 1989.3(4)
_computing_cell_refinement SAINTPLUS
_computing_data_collection SMART
_computing_data_reduction SAINTPLUS
_computing_molecular_graphics 'Material studio 4.3'
_computing_publication_material 'Bruker SHELXTL'
_computing_structure_refinement 'SHELXTL (Sheldrick, 1997)'
_computing_structure_solution 'SHELXTL (Sheldrick, 1990)'
_diffrn_ambient_temperature 150(2)
_diffrn_measured_fraction_theta_full 0.993
_diffrn_measured_fraction_theta_max 0.993
_diffrn_measurement_device_type 'Bruker APEX CCD Area detector'
_diffrn_measurement_method 'phi and omega scan'
_diffrn_radiation_monochromator graphite
_diffrn_radiation_source 'fine-focus sealed tube'
_diffrn_radiation_type MoK\a
_diffrn_radiation_wavelength 0.71073
_diffrn_reflns_av_R_equivalents 0.0307
_diffrn_reflns_av_sigmaI/netI 0.0341
_diffrn_reflns_limit_h_max 9
_diffrn_reflns_limit_h_min -9
_diffrn_reflns_limit_k_max 8
_diffrn_reflns_limit_k_min -11
_diffrn_reflns_limit_l_max 31
_diffrn_reflns_limit_l_min -31
_diffrn_reflns_number 11236
_diffrn_reflns_theta_full 25.02
_diffrn_reflns_theta_max 25.02
_diffrn_reflns_theta_min 2.29
_exptl_absorpt_coefficient_mu 0.082
_exptl_absorpt_correction_T_max 0.9927
_exptl_absorpt_correction_T_min 0.9846
_exptl_absorpt_correction_type multi-scan
_exptl_absorpt_process_details 'SADABS; Sheldrick, 1997'
_exptl_crystal_colour Yellow
_exptl_crystal_density_diffrn 1.269
_exptl_crystal_density_method 'not measured'
_exptl_crystal_description Blocks
_exptl_crystal_F_000 796
_exptl_crystal_size_max 0.19
_exptl_crystal_size_mid 0.13
_exptl_crystal_size_min 0.09
_refine_diff_density_max 0.459
_refine_diff_density_min -0.225
_refine_diff_density_rms 0.042
_refine_ls_extinction_method none
_refine_ls_goodness_of_fit_ref 1.040
_refine_ls_hydrogen_treatment constr
_refine_ls_matrix_type full
_refine_ls_number_parameters 263
_refine_ls_number_reflns 3497
_refine_ls_number_restraints 0
_refine_ls_restrained_S_all 1.040
_refine_ls_R_factor_all 0.0697
_refine_ls_R_factor_gt 0.0553
_refine_ls_shift/su_max 0.000
_refine_ls_shift/su_mean 0.000
_refine_ls_structure_factor_coef Fsqd
_refine_ls_weighting_details 'calc w=1/[\s^2^(Fo^2^)+(0.0752P)^2^+0.5777P] where P=(Fo^2^+2Fc^2^)/3'
_refine_ls_weighting_scheme calc
_refine_ls_wR_factor_gt 0.1404
_refine_ls_wR_factor_ref 0.1498
_reflns_number_gt 2799
_reflns_number_total 3497
_reflns_threshold_expression >2sigma(I)
_cod_data_source_file b914027a.txt
_cod_data_source_block 1
_cod_depositor_comments
;
The following automatic conversions were performed:
'_symmetry_cell_setting' value 'Monoclinic' changed to 'monoclinic'
according to '/home/saulius/struct/CIF-dictionaries/cif_core.dic'
dictionary named 'cif_core.dic' version 2.4.1 from
2010-06-29.

'_exptl_absorpt_correction_type' value 'multi scan' changed
to 'multi-scan' according to
'/home/saulius/struct/CIF-dictionaries/cif_core.dic' dictionary named
'cif_core.dic' version 2.4.1 from 2010-06-29.

Automatic conversion script
Id: cif_fix_enum 1527 2010-12-29 10:47:43Z saulius 
;
_cod_original_sg_symbol_H-M 'P 21/c'
_cod_database_code 7105107

loop_
_symmetry_equiv_pos_as_xyz
'x, y, z'
'-x, y+1/2, -z+1/2'
'-x, -y, -z'
'x, -y-1/2, z-1/2'

loop_
_atom_site_label
_atom_site_type_symbol
_atom_site_fract_x
_atom_site_fract_y
_atom_site_fract_z
_atom_site_U_iso_or_equiv
_atom_site_adp_type
_atom_site_occupancy
_atom_site_symmetry_multiplicity
_atom_site_calc_flag
_atom_site_refinement_flags
_atom_site_disorder_assembly
_atom_site_disorder_group
O1A O -0.35768(19) 0.94672(16) 0.49119(6) 0.0534(4) Uani 1 1 d . . .
H1A H -0.4484 0.9910 0.4953 0.080 Uiso 0.60(3) 1 calc PR . .
O1B O -0.3294(2) 1.10551(19) 0.43092(7) 0.0719(6) Uani 1 1 d . . .
H1B H -0.4229 1.1336 0.4409 0.108 Uiso 0.40(3) 1 calc PR . .
N3 N -0.0211(3) 0.7261(2) 0.50236(9) 0.0695(6) Uani 1 1 d . . .
N5 N 0.5793(2) 0.78121(18) 0.32285(7) 0.0470(5) Uani 1 1 d . . .
C1 C -0.2803(3) 1.0035(2) 0.45567(9) 0.0434(5) Uani 1 1 d . . .
C2 C -0.1146(2) 0.9331(2) 0.44509(7) 0.0384(5) Uani 1 1 d . . .
C3 C -0.0627(3) 0.8179(2) 0.47692(8) 0.0448(5) Uani 1 1 d . . .
C4 C -0.0247(3) 0.9768(2) 0.40652(8) 0.0419(5) Uani 1 1 d . . .
H4 H -0.0728 1.0557 0.3888 0.050 Uiso 1 1 calc R . .
C6 C 0.4300(2) 0.8285(2) 0.34380(8) 0.0403(5) Uani 1 1 d . . .
C7 C 0.3911(3) 0.7868(2) 0.39147(8) 0.0465(5) Uani 1 1 d . . .
H7 H 0.4662 0.7250 0.4099 0.056 Uiso 1 1 calc R . .
C8 C 0.2459(3) 0.8333(2) 0.41253(8) 0.0460(5) Uani 1 1 d . . .
H8 H 0.2224 0.8023 0.4451 0.055 Uiso 1 1 calc R . .
C9 C 0.1324(2) 0.9247(2) 0.38730(8) 0.0399(5) Uani 1 1 d . . .
C10 C 0.1733(3) 0.9664(2) 0.33943(8) 0.0472(6) Uani 1 1 d . . .
H10 H 0.0997 1.0301 0.3213 0.057 Uiso 1 1 calc R . .
C11 C 0.3164(3) 0.9184(2) 0.31763(8) 0.0490(6) Uani 1 1 d . . .
H11 H 0.3382 0.9466 0.2846 0.059 Uiso 1 1 calc R . .
C12 C 0.6528(3) 0.6496(2) 0.33911(7) 0.0393(5) Uani 1 1 d . . .
C13 C 0.8168(3) 0.6440(2) 0.35942(8) 0.0473(5) Uani 1 1 d . . .
H13 H 0.8840 0.7277 0.3614 0.057 Uiso 1 1 calc R . .
C14 C 0.8839(3) 0.5174(3) 0.37690(9) 0.0593(7) Uani 1 1 d . . .
H14 H 0.9971 0.5145 0.3910 0.071 Uiso 1 1 calc R . .
C15 C 0.7892(4) 0.3962(3) 0.37414(10) 0.0677(8) Uani 1 1 d . . .
H15 H 0.8358 0.3092 0.3864 0.081 Uiso 1 1 calc R . .
C16 C 0.6267(4) 0.4006(3) 0.35354(12) 0.0708(8) Uani 1 1 d . . .
H16 H 0.5604 0.3164 0.3516 0.085 Uiso 1 1 calc R . .
C17 C 0.5588(3) 0.5262(2) 0.33560(10) 0.0568(6) Uani 1 1 d . . .
H17 H 0.4466 0.5279 0.3207 0.068 Uiso 1 1 calc R . .
C18 C 0.6725(2) 0.8711(2) 0.29170(8) 0.0415(5) Uani 1 1 d . . .
C19 C 0.6818(3) 1.0153(2) 0.29981(8) 0.0462(5) Uani 1 1 d . . .
H19 H 0.6243 1.0563 0.3265 0.055 Uiso 1 1 calc R . .
C20 C 0.7746(3) 1.1010(3) 0.26932(9) 0.0546(6) Uani 1 1 d . . .
H20 H 0.7778 1.2006 0.2747 0.066 Uiso 1 1 calc R . .
C21 C 0.8615(3) 1.0431(3) 0.23148(9) 0.0608(7) Uani 1 1 d . . .
H21 H 0.9259 1.1020 0.2108 0.073 Uiso 1 1 calc R . .
C22 C 0.8551(3) 0.9000(3) 0.22366(9) 0.0633(7) Uani 1 1 d . . .
H22 H 0.9167 0.8596 0.1977 0.076 Uiso 1 1 calc R . .
C23 C 0.7603(3) 0.8129(3) 0.25302(9) 0.0540(6) Uani 1 1 d . . .
H23 H 0.7552 0.7138 0.2468 0.065 Uiso 1 1 calc R . .
N25 N 0.4314(4) 0.6226(4) 0.51944(12) 0.0979(11) Uani 0.50 1 d P A 1
C24 C 0.3296(5) 0.5128(5) 0.49886(16) 0.1123(16) Uani 1 1 d . . .
H24 H 0.2093 0.5217 0.4981 0.135 Uiso 1 1 calc R A 1
C25 C 0.4314(4) 0.6226(4) 0.51944(12) 0.0979(11) Uani 0.50 1 d P A 2
H25 H 0.3826 0.7059 0.5326 0.118 Uiso 0.50 1 calc PR A 2
C26 C 0.6002(4) 0.6049(4) 0.51976(14) 0.1027(12) Uani 1 1 d . . .
H26 H 0.6724 0.6773 0.5335 0.123 Uiso 1 1 calc R A 1

loop_
_atom_site_aniso_label
_atom_site_aniso_U_11
_atom_site_aniso_U_22
_atom_site_aniso_U_33
_atom_site_aniso_U_23
_atom_site_aniso_U_13
_atom_site_aniso_U_12
O1A 0.0435(9) 0.0584(10) 0.0604(9) 0.0093(8) 0.0224(7) 0.0147(8)
O1B 0.0556(10) 0.0616(11) 0.1022(14) 0.0298(10) 0.0395(10) 0.0275(9)
N3 0.0554(13) 0.0741(15) 0.0808(15) 0.0226(13) 0.0191(11) 0.0210(11)
N5 0.0407(10) 0.0417(10) 0.0607(11) 0.0097(8) 0.0242(8) 0.0109(8)
C1 0.0345(11) 0.0366(11) 0.0603(13) -0.0017(10) 0.0138(10) 0.0036(9)
C2 0.0326(10) 0.0336(11) 0.0496(11) -0.0060(9) 0.0091(9) 0.0011(8)
C3 0.0336(11) 0.0483(13) 0.0539(13) -0.0018(11) 0.0139(10) 0.0068(10)
C4 0.0342(10) 0.0372(11) 0.0548(12) -0.0013(9) 0.0089(9) 0.0053(9)
C6 0.0338(10) 0.0373(11) 0.0509(12) 0.0005(9) 0.0119(9) 0.0051(9)
C7 0.0379(11) 0.0551(14) 0.0473(12) 0.0087(10) 0.0088(9) 0.0131(10)
C8 0.0394(11) 0.0557(13) 0.0441(11) 0.0049(10) 0.0122(9) 0.0089(10)
C9 0.0318(10) 0.0378(11) 0.0509(12) -0.0014(10) 0.0100(9) 0.0024(9)
C10 0.0371(11) 0.0480(13) 0.0577(13) 0.0108(11) 0.0120(10) 0.0120(10)
C11 0.0445(12) 0.0535(14) 0.0504(12) 0.0115(11) 0.0142(10) 0.0113(10)
C12 0.0406(11) 0.0355(11) 0.0432(11) 0.0015(9) 0.0167(9) 0.0074(9)
C13 0.0416(12) 0.0454(13) 0.0557(13) -0.0053(10) 0.0104(10) 0.0043(10)
C14 0.0553(14) 0.0679(17) 0.0553(14) 0.0024(12) 0.0093(12) 0.0232(13)
C15 0.087(2) 0.0468(15) 0.0723(17) 0.0142(13) 0.0331(15) 0.0258(14)
C16 0.080(2) 0.0369(14) 0.098(2) 0.0010(13) 0.0278(16) -0.0017(13)
C17 0.0501(13) 0.0471(14) 0.0741(16) -0.0040(12) 0.0110(12) -0.0041(11)
C18 0.0350(11) 0.0419(12) 0.0488(12) 0.0065(9) 0.0126(9) 0.0074(9)
C19 0.0428(12) 0.0466(13) 0.0503(12) 0.0041(10) 0.0114(10) 0.0053(10)
C20 0.0506(13) 0.0516(14) 0.0620(14) 0.0107(12) 0.0056(11) -0.0050(11)
C21 0.0456(13) 0.0772(19) 0.0608(15) 0.0231(14) 0.0147(11) -0.0019(13)
C22 0.0561(15) 0.0787(19) 0.0578(14) 0.0136(14) 0.0278(12) 0.0178(13)
C23 0.0553(14) 0.0511(14) 0.0577(13) 0.0041(11) 0.0212(11) 0.0138(11)
N25 0.082(2) 0.116(3) 0.100(2) 0.067(2) 0.0494(18) 0.046(2)
C24 0.0572(19) 0.150(4) 0.134(3) 0.081(3) 0.043(2) 0.042(2)
C25 0.082(2) 0.116(3) 0.100(2) 0.067(2) 0.0494(18) 0.046(2)
C26 0.0665(19) 0.125(3) 0.120(3) 0.058(2) 0.0381(19) 0.032(2)

loop_
_atom_type_symbol
_atom_type_description
_atom_type_scat_dispersion_real
_atom_type_scat_dispersion_imag
_atom_type_scat_source
C C 0.0033 0.0016 'International Tables Vol C Tables 4.2.6.8 and 6.1.1.4'
H H 0.0000 0.0000 'International Tables Vol C Tables 4.2.6.8 and 6.1.1.4'
N N 0.0061 0.0033 'International Tables Vol C Tables 4.2.6.8 and 6.1.1.4'
O O 0.0106 0.0060 'International Tables Vol C Tables 4.2.6.8 and 6.1.1.4'

loop_
_geom_angle_atom_site_label_1
_geom_angle_atom_site_label_2
_geom_angle_atom_site_label_3
_geom_angle
_geom_angle_site_symmetry_1
_geom_angle_site_symmetry_3
_geom_angle_publ_flag
C1 O1A H1A 109.5 . . ?
C1 O1B H1B 109.5 . . ?
C6 N5 C18 121.10(17) . . ?
C6 N5 C12 119.24(16) . . ?
C18 N5 C12 118.95(16) . . ?
O1B C1 O1A 125.94(19) . . ?
O1B C1 C2 119.88(19) . . ?
O1A C1 C2 114.18(19) . . ?
C4 C2 C3 123.09(18) . . ?
C4 C2 C1 120.39(19) . . ?
C3 C2 C1 116.50(18) . . ?
N3 C3 C2 179.9(3) . . ?
C2 C4 C9 131.4(2) . . ?
C2 C4 H4 114.3 . . ?
C9 C4 H4 114.3 . . ?
C7 C6 C11 117.97(18) . . ?
C7 C6 N5 120.68(18) . . ?
C11 C6 N5 121.34(19) . . ?
C8 C7 C6 121.2(2) . . ?
C8 C7 H7 119.4 . . ?
C6 C7 H7 119.4 . . ?
C7 C8 C9 121.7(2) . . ?
C7 C8 H8 119.2 . . ?
C9 C8 H8 119.2 . . ?
C8 C9 C10 116.65(18) . . ?
C8 C9 C4 125.07(19) . . ?
C10 C9 C4 118.27(19) . . ?
C11 C10 C9 122.2(2) . . ?
C11 C10 H10 118.9 . . ?
C9 C10 H10 118.9 . . ?
C10 C11 C6 120.3(2) . . ?
C10 C11 H11 119.8 . . ?
C6 C11 H11 119.8 . . ?
C13 C12 C17 118.9(2) . . ?
C13 C12 N5 120.78(19) . . ?
C17 C12 N5 120.28(19) . . ?
C12 C13 C14 120.3(2) . . ?
C12 C13 H13 119.9 . . ?
C14 C13 H13 119.9 . . ?
C15 C14 C13 120.5(2) . . ?
C15 C14 H14 119.7 . . ?
C13 C14 H14 119.7 . . ?
C14 C15 C16 119.6(2) . . ?
C14 C15 H15 120.2 . . ?
C16 C15 H15 120.2 . . ?
C15 C16 C17 120.4(3) . . ?
C15 C16 H16 119.8 . . ?
C17 C16 H16 119.8 . . ?
C16 C17 C12 120.3(2) . . ?
C16 C17 H17 119.9 . . ?
C12 C17 H17 119.9 . . ?
C19 C18 C23 118.9(2) . . ?
C19 C18 N5 121.33(18) . . ?
C23 C18 N5 119.8(2) . . ?
C18 C19 C20 120.5(2) . . ?
C18 C19 H19 119.8 . . ?
C20 C19 H19 119.8 . . ?
C21 C20 C19 120.4(2) . . ?
C21 C20 H20 119.8 . . ?
C19 C20 H20 119.8 . . ?
C22 C21 C20 119.5(2) . . ?
C22 C21 H21 120.3 . . ?
C20 C21 H21 120.3 . . ?
C21 C22 C23 121.0(2) . . ?
C21 C22 H22 119.5 . . ?
C23 C22 H22 119.5 . . ?
C22 C23 C18 119.7(2) . . ?
C22 C23 H23 120.1 . . ?
C18 C23 H23 120.1 . . ?
C26 N25 C24 117.2(3) . . ?
C26 C24 N25 121.0(3) 3_666 . ?
C26 C24 H24 119.5 3_666 . ?
N25 C24 H24 119.5 . . ?
N25 C26 C24 121.8(4) . 3_666 ?
N25 C26 H26 119.1 . . ?
C24 C26 H26 119.1 3_666 . ?

loop_
_geom_bond_atom_site_label_1
_geom_bond_atom_site_label_2
_geom_bond_distance
_geom_bond_site_symmetry_2
_geom_bond_publ_flag
O1A C1 1.276(3) . ?
O1A H1A 0.8400 . ?
O1B C1 1.220(3) . ?
O1B H1B 0.8400 . ?
N3 C3 1.139(3) . ?
N5 C6 1.403(2) . ?
N5 C18 1.421(3) . ?
N5 C12 1.427(2) . ?
C1 C2 1.504(3) . ?
C2 C4 1.349(3) . ?
C2 C3 1.428(3) . ?
C4 C9 1.452(3) . ?
C4 H4 0.9500 . ?
C6 C7 1.388(3) . ?
C6 C11 1.395(3) . ?
C7 C8 1.374(3) . ?
C7 H7 0.9500 . ?
C8 C9 1.391(3) . ?
C8 H8 0.9500 . ?
C9 C10 1.397(3) . ?
C10 C11 1.374(3) . ?
C10 H10 0.9500 . ?
C11 H11 0.9500 . ?
C12 C13 1.377(3) . ?
C12 C17 1.380(3) . ?
C13 C14 1.377(3) . ?
C13 H13 0.9500 . ?
C14 C15 1.364(4) . ?
C14 H14 0.9500 . ?
C15 C16 1.368(4) . ?
C15 H15 0.9500 . ?
C16 C17 1.375(3) . ?
C16 H16 0.9500 . ?
C17 H17 0.9500 . ?
C18 C19 1.378(3) . ?
C18 C23 1.390(3) . ?
C19 C20 1.385(3) . ?
C19 H19 0.9500 . ?
C20 C21 1.368(4) . ?
C20 H20 0.9500 . ?
C21 C22 1.366(4) . ?
C21 H21 0.9500 . ?
C22 C23 1.383(3) . ?
C22 H22 0.9500 . ?
C23 H23 0.9500 . ?
N25 C26 1.340(4) . ?
N25 C24 1.404(5) . ?
C24 C26 1.347(6) 3_666 ?
C24 H24 0.9500 . ?
C26 C24 1.347(6) 3_666 ?
C26 H26 0.9500 . ?
